data_2020191
loop_
_publ_author_name
'Kamenar, B.'
'Penavic, M.'
'Markovic, B.'

_publ_section_title
;
 Structure of potassium bis(thiocyanato)octamolybdate(VI) hexahydrate
;
_journal_name_full 'Acta Crystallographica C (39,1983-)'
_journal_page_first 1521
_journal_page_last 1523
_journal_volume 44
_journal_year 1988
_chemical_formula_sum 'C2 H12 K6 Mo8 N2 O32 S2'
_chemical_name_systematic 'K6 (Mo8 O26 (N C S)2) (H2 O)6'
_space_group_IT_number 14
_symmetry_space_group_name_Hall '-P 2ybc'
_symmetry_space_group_name_H-M 'P 1 21/c 1'
_cell_angle_alpha 90
_cell_angle_beta 102.11
_cell_angle_gamma 90
_cell_formula_units_Z 2
_cell_length_a 10.432
_cell_length_b 15.468
_cell_length_c 11.672
_cell_volume 1841.507
_citation_journal_id_ASTM ACSCEE
_cod_data_source_file Kamenar_ACSCEE_1988_1601.cif
_cod_data_source_block C2H12K6Mo8N2O32S2
_cod_database_code 2020191

loop_
_symmetry_equiv_pos_as_xyz
x,y,z
-x,y+1/2,-z+1/2
-x,-y,-z
x,-y-1/2,z-1/2

loop_
_atom_site_label
_atom_site_type_symbol
_atom_site_fract_x
_atom_site_fract_y
_atom_site_fract_z
_atom_site_occupancy
_atom_site_U_iso_or_equiv
N1 N-3 -0.2458 0.1281 -0.3441 1 0.0
O3 O-2 -0.171 -0.0302 -0.4305 1 0.0
O11 O-2 -0.1464 0.0057 -0.1862 1 0.0
O10 O-2 0.2745 0.1185 -0.0319 1 0.0
K3 K+1 0.7953 0.149 0.3632 1 0.0
Mo1 Mo+6 -0.06068 0.09953 -0.05347 1 0.0
O14 O-2 0.4267 0.1889 0.43 1 0.0
O6 O-2 0.3221 -0.0342 -0.149 1 0.0
O7 O-2 0.262 0.1165 -0.2705 1 0.0
O1 O-2 -0.188 0.1709 -0.0705 1 0.0
O4 O-2 0.3929 0.0027 0.1359 1 0.0
O13 O-2 0.1185 -0.0041 -0.0287 1 0.0
Mo2 Mo+6 -0.081 0.04434 -0.33881 1 0.0
O8 O-2 0.0559 0.1438 0.0607 1 0.0
Mo4 Mo+6 0.2108 0.04841 -0.17186 1 0.0
O16 O-2 0.4185 -0.0391 0.6096 1 0.0
O5 O-2 0.2939 0.1521 0.2069 1 0.0
K2 K+1 0.5427 0.1459 -0.0339 1 0.0
C1 C+4 -0.3288 0.1716 -0.322 1 0.0
O9 O-2 0.0762 -0.0169 -0.2802 1 0.0
Mo3 Mo+6 0.25471 0.06652 0.11301 1 0.0
K1 K+1 0.2013 0.2018 -0.4777 1 0.0
O15 O-2 0.021 0.2018 0.303 1 0.0
O12 O-2 0.0212 0.1224 -0.179 1 0.0
O2 O-2 -0.029 0.1166 -0.4295 1 0.0
S1 S-2 -0.444 0.2346 -0.2954 1 0.0
